data_1503321
loop_
_publ_author_name
'Matsuo, Kazumasa'
'Shindo, Mitsuru'

_publ_section_title
;
 Cu(II)-catalyzed acylation by thiol esters under neutral conditions:
 tandem acylation-wittig reaction leading to a one-pot synthesis of
 butenolides.
;
_journal_issue 22
_journal_name_full 'Organic letters'
_journal_page_first 5346
_journal_page_last 5349
_journal_paper_doi 10.1021/ol102407k
_journal_volume 12
_journal_year 2010
_chemical_formula_moiety 'C10 H12 Cu O5 S '
_chemical_formula_sum 'C10 H12 Cu O5 S'
_chemical_formula_weight 307.81
_space_group_IT_number 14
_symmetry_cell_setting monoclinic
_symmetry_Int_Tables_number 14
_symmetry_space_group_name_Hall '-P 2yab'
_symmetry_space_group_name_H-M 'P 1 21/a 1'
_cell_angle_alpha 90.0000
_cell_angle_beta 103.631(4)
_cell_angle_gamma 90.0000
_cell_formula_units_Z 4
_cell_length_a 12.191(3)
_cell_length_b 7.1808(17)
_cell_length_c 13.680(3)
_cell_measurement_reflns_used 3422
_cell_measurement_temperature 123.1
_cell_measurement_theta_max 27.5
_cell_measurement_theta_min 3.1
_cell_volume 1163.8(5)
_computing_cell_refinement CrystalClear
_computing_data_collection CrystalClear
_computing_data_reduction CrystalStructure
_computing_publication_material 'CrystalStructure 3.8'
_computing_structure_refinement CRYSTALS
_computing_structure_solution SIR97
_diffrn_ambient_temperature 123
_diffrn_detector_area_resol_mean 7.31
_diffrn_measured_fraction_theta_full 0.996
_diffrn_measured_fraction_theta_max 0.996
_diffrn_measurement_device_type 'Rigaku Saturn'
_diffrn_measurement_method \w
_diffrn_radiation_type 'Mo K\a'
_diffrn_radiation_wavelength 0.71070
_diffrn_reflns_av_R_equivalents 0.023
_diffrn_reflns_limit_h_max 15
_diffrn_reflns_limit_h_min -11
_diffrn_reflns_limit_k_max 9
_diffrn_reflns_limit_k_min -9
_diffrn_reflns_limit_l_max 17
_diffrn_reflns_limit_l_min -17
_diffrn_reflns_number 8939
_diffrn_reflns_theta_full 27.47
_diffrn_reflns_theta_max 27.47
_exptl_absorpt_coefficient_mu 2.061
_exptl_absorpt_correction_T_max 0.960
_exptl_absorpt_correction_T_min 0.878
_exptl_absorpt_correction_type multi-scan
_exptl_absorpt_process_details 'Jacobson, R. (1998) Private communication'
_exptl_crystal_colour green
_exptl_crystal_density_diffrn 1.757
_exptl_crystal_density_method 'not measured'
_exptl_crystal_description platelet
_exptl_crystal_F_000 628.00
_exptl_crystal_size_max 0.10
_exptl_crystal_size_mid 0.06
_exptl_crystal_size_min 0.02
_refine_diff_density_max 0.84
_refine_diff_density_min -0.39
_refine_ls_extinction_method none
_refine_ls_goodness_of_fit_ref 1.019
_refine_ls_hydrogen_treatment refall
_refine_ls_number_parameters 166
_refine_ls_number_reflns 2656
_refine_ls_R_factor_gt 0.0264
_refine_ls_shift/su_max 0.0000
_refine_ls_structure_factor_coef Fsqd
_refine_ls_weighting_details 'w = 1/[0.0005Fo^2^ + 1.0000\s(Fo^2^)]/(4Fo^2^)'
_refine_ls_weighting_scheme calc
_refine_ls_wR_factor_ref 0.0723
_reflns_number_gt 2286
_reflns_number_total 2656
_reflns_threshold_expression F^2^>2.0\s(F^2^)
_cod_data_source_file ol102407k_si_002.cif
_cod_data_source_block '_coppersalycylate(4-OMe)'
_cod_original_formula_sum 'C10 H12 Cu O5 S '
_cod_database_code 1503321

loop_
_symmetry_equiv_pos_site_id
_symmetry_equiv_pos_as_xyz
1 +X,+Y,+Z
2 1/2-X,1/2+Y,-Z
3 -X,-Y,-Z
4 1/2+X,1/2-Y,+Z

loop_
_atom_site_label
_atom_site_type_symbol
_atom_site_fract_x
_atom_site_fract_y
_atom_site_fract_z
_atom_site_U_iso_or_equiv
_atom_site_adp_type
_atom_site_occupancy
_atom_site_symmetry_multiplicity
_atom_site_calc_flag
_atom_site_refinement_flags
Cu(1) Cu 0.14277(2) 0.02779(3) 0.54642(2) 0.01264(6) Uani 1.00 1 d .
S(1) S -0.01558(4) 0.35467(6) 0.60353(4) 0.01617(11) Uani 1.00 1 d .
O(1) O 0.24714(11) -0.16944(18) 0.53535(9) 0.0142(3) Uani 1.00 1 d .
O(2) O 0.36647(11) -0.39877(18) 0.59149(9) 0.0156(3) Uani 1.00 1 d .
O(3) O 0.16779(12) 0.01136(19) 0.68686(10) 0.0195(3) Uani 1.00 1 d .
O(4) O 0.37542(14) -0.1089(2) 1.02125(11) 0.0315(4) Uani 1.00 1 d .
O(5) O 0.00891(11) 0.19354(17) 0.53824(10) 0.0153(3) Uani 1.00 1 d .
C(1) C 0.31255(14) -0.2554(2) 0.60791(13) 0.0127(4) Uani 1.00 1 d .
C(2) C 0.32769(15) -0.1988(2) 0.71368(13) 0.0130(4) Uani 1.00 1 d .
C(3) C 0.41724(17) -0.2792(2) 0.78572(14) 0.0177(4) Uani 1.00 1 d .
C(4) C 0.43295(18) -0.2454(3) 0.88680(15) 0.0237(5) Uani 1.00 1 d .
C(5) C 0.35709(18) -0.1275(2) 0.91945(14) 0.0206(4) Uani 1.00 1 d .
C(6) C 0.26991(17) -0.0421(2) 0.85120(15) 0.0183(4) Uani 1.00 1 d .
C(7) C 0.25365(15) -0.0747(2) 0.74682(13) 0.0141(4) Uani 1.00 1 d .
C(8) C 0.3018(2) 0.0125(3) 1.05843(17) 0.0388(7) Uani 1.00 1 d .
C(9) C 0.11686(18) 0.4661(2) 0.64982(16) 0.0222(5) Uani 1.00 1 d .
C(10) C -0.03565(17) 0.2596(2) 0.71867(15) 0.0208(4) Uani 1.00 1 d .
H(1) H 0.4683 -0.3592 0.7633 0.021 Uiso 1.00 1 c R
H(2) H 0.4940 -0.3007 0.9341 0.027 Uiso 1.00 1 c R
H(3) H 0.2202 0.0387 0.8750 0.022 Uiso 1.00 1 c R
H(4) H 0.3055 0.1327 1.0304 0.046 Uiso 1.00 1 c R
H(5) H 0.3249 0.0199 1.1297 0.046 Uiso 1.00 1 c R
H(6) H 0.2266 -0.0327 1.0394 0.046 Uiso 1.00 1 c R
H(7) H 0.1071 0.5712 0.6891 0.027 Uiso 1.00 1 c R
H(8) H 0.1468 0.5052 0.5950 0.027 Uiso 1.00 1 c R
H(9) H 0.1675 0.3808 0.6904 0.027 Uiso 1.00 1 c R
H(10) H -0.0368 0.3573 0.7652 0.027 Uiso 1.00 1 c R
H(11) H 0.0247 0.1768 0.7458 0.026 Uiso 1.00 1 c R
H(12) H -0.1051 0.1937 0.7063 0.027 Uiso 1.00 1 c R

loop_
_atom_site_aniso_label
_atom_site_aniso_U_11
_atom_site_aniso_U_22
_atom_site_aniso_U_33
_atom_site_aniso_U_12
_atom_site_aniso_U_13
_atom_site_aniso_U_23
Cu(1) 0.01252(13) 0.01426(13) 0.01102(13) 0.00142(8) 0.00251(9) 0.00185(8)
S(1) 0.0158(2) 0.0123(2) 0.0194(2) 0.00092(17) 0.00202(17) 0.00058(17)
O(1) 0.0152(6) 0.0163(6) 0.0110(5) 0.0010(5) 0.0025(4) 0.0005(5)
O(2) 0.0179(6) 0.0155(6) 0.0131(6) 0.0031(5) 0.0032(5) -0.0028(5)
O(3) 0.0190(7) 0.0269(7) 0.0126(6) 0.0112(5) 0.0038(5) 0.0018(5)
O(4) 0.0417(9) 0.0376(9) 0.0127(6) 0.0118(7) 0.0012(6) -0.0023(6)
O(5) 0.0147(6) 0.0140(6) 0.0163(6) 0.0008(5) 0.0017(4) -0.0014(5)
C(1) 0.0107(8) 0.0134(8) 0.0142(8) -0.0030(6) 0.0034(6) 0.0004(6)
C(2) 0.0138(8) 0.0123(8) 0.0127(8) 0.0002(6) 0.0027(6) -0.0001(6)
C(3) 0.0205(9) 0.0137(8) 0.0174(9) 0.0032(7) 0.0018(7) -0.0027(7)
C(4) 0.0250(10) 0.0250(10) 0.0166(9) 0.0077(8) -0.0039(7) 0.0015(8)
C(5) 0.0276(10) 0.0220(9) 0.0111(8) 0.0015(8) 0.0021(7) -0.0011(7)
C(6) 0.0212(9) 0.0192(9) 0.0151(9) 0.0038(7) 0.0054(7) -0.0010(7)
C(7) 0.0153(8) 0.0132(8) 0.0134(8) 0.0002(6) 0.0024(6) 0.0016(6)
C(8) 0.0533(16) 0.0489(15) 0.0140(10) 0.0166(12) 0.0076(10) -0.0066(9)
C(9) 0.0246(10) 0.0224(10) 0.0197(9) -0.0094(8) 0.0053(8) -0.0021(7)
C(10) 0.0219(9) 0.0186(9) 0.0256(10) 0.0010(7) 0.0130(8) 0.0000(7)

loop_
_atom_type_symbol
_atom_type_description
_atom_type_scat_dispersion_real
_atom_type_scat_dispersion_imag
_atom_type_scat_source
C C 0.003 0.002
;
International Tables for Crystallography
(1992, Vol. C, Tables 4.2.6.8 and 6.1.1.4)
;
H H 0.000 0.000
;
International Tables for Crystallography
(1992, Vol. C, Table 6.1.1.4)
;
O O 0.011 0.006
;
International Tables for Crystallography
(1992, Vol. C, Tables 4.2.6.8 and 6.1.1.4)
;
Cu Cu 0.320 1.265
;
International Tables for Crystallography
(1992, Vol. C, Tables 4.2.6.8 and 6.1.1.4)
;
S S 0.125 0.123
;
International Tables for Crystallography
(1992, Vol. C, Tables 4.2.6.8 and 6.1.1.4)
;

loop_
_geom_angle_atom_site_label_1
_geom_angle_atom_site_label_2
_geom_angle_atom_site_label_3
_geom_angle
_geom_angle_publ_flag
_geom_angle_site_symmetry_1
_geom_angle_site_symmetry_3
O(1) Cu(1) O(2) 90.66(5) yes . 2_556
O(1) Cu(1) O(3) 94.76(5) yes . .
O(1) Cu(1) O(5) 166.93(5) yes . .
O(2) Cu(1) O(3) 166.56(5) yes 2_556 .
O(2) Cu(1) O(5) 85.65(5) yes 2_556 .
O(3) Cu(1) O(5) 91.62(6) yes . .
O(5) S(1) C(9) 105.17(9) yes . .
O(5) S(1) C(10) 108.13(8) yes . .
C(9) S(1) C(10) 99.18(9) yes . .
Cu(1) O(1) C(1) 126.54(12) yes . .
Cu(1) O(2) C(1) 118.65(10) yes 2_546 .
Cu(1) O(3) C(7) 125.37(13) yes . .
C(5) O(4) C(8) 117.25(16) yes . .
Cu(1) O(5) S(1) 133.18(7) yes . .
O(1) C(1) O(2) 120.61(16) yes . .
O(1) C(1) C(2) 122.78(16) yes . .
O(2) C(1) C(2) 116.59(14) yes . .
C(1) C(2) C(3) 118.10(16) yes . .
C(1) C(2) C(7) 123.12(14) yes . .
C(3) C(2) C(7) 118.71(16) yes . .
C(2) C(3) C(4) 122.21(19) yes . .
C(3) C(4) C(5) 118.81(17) yes . .
O(4) C(5) C(4) 114.99(16) yes . .
O(4) C(5) C(6) 124.2(2) yes . .
C(4) C(5) C(6) 120.84(18) yes . .
C(5) C(6) C(7) 120.76(19) yes . .
O(3) C(7) C(2) 124.52(15) yes . .
O(3) C(7) C(6) 116.85(17) yes . .
C(2) C(7) C(6) 118.61(15) yes . .
C(2) C(3) H(1) 118.7 no . .
C(4) C(3) H(1) 119.1 no . .
C(3) C(4) H(2) 120.8 no . .
C(5) C(4) H(2) 120.3 no . .
C(5) C(6) H(3) 119.4 no . .
C(7) C(6) H(3) 119.8 no . .
O(4) C(8) H(4) 108.5 no . .
O(4) C(8) H(5) 109.9 no . .
O(4) C(8) H(6) 109.9 no . .
H(4) C(8) H(5) 109.5 no . .
H(4) C(8) H(6) 109.5 no . .
H(5) C(8) H(6) 109.5 no . .
S(1) C(9) H(7) 109.5 no . .
S(1) C(9) H(8) 109.7 no . .
S(1) C(9) H(9) 109.2 no . .
H(7) C(9) H(8) 109.5 no . .
H(7) C(9) H(9) 109.5 no . .
H(8) C(9) H(9) 109.5 no . .
S(1) C(10) H(10) 109.6 no . .
S(1) C(10) H(11) 109.2 no . .
S(1) C(10) H(12) 109.6 no . .
H(10) C(10) H(11) 109.5 no . .
H(10) C(10) H(12) 109.5 no . .
H(11) C(10) H(12) 109.5 no . .

loop_
_geom_bond_atom_site_label_1
_geom_bond_atom_site_label_2
_geom_bond_distance
_geom_bond_publ_flag
_geom_bond_site_symmetry_2
Cu(1) O(1) 1.9335(13) yes .
Cu(1) O(2) 1.9365(12) yes 2_556
Cu(1) O(3) 1.8766(13) yes .
Cu(1) O(5) 2.0015(13) yes .
S(1) O(5) 1.5334(14) yes .
S(1) C(9) 1.779(2) yes .
S(1) C(10) 1.786(2) yes .
O(1) C(1) 1.2764(19) yes .
O(2) C(1) 1.270(2) yes .
O(3) C(7) 1.321(2) yes .
O(4) C(5) 1.364(2) yes .
O(4) C(8) 1.428(3) yes .
C(1) C(2) 1.472(2) yes .
C(2) C(3) 1.410(2) yes .
C(2) C(7) 1.417(2) yes .
C(3) C(4) 1.372(2) yes .
C(4) C(5) 1.402(3) yes .
C(5) C(6) 1.382(2) yes .
C(6) C(7) 1.414(2) yes .
C(3) H(1) 0.950 no .
C(4) H(2) 0.950 no .
C(6) H(3) 0.950 no .
C(8) H(4) 0.950 no .
C(8) H(5) 0.950 no .
C(8) H(6) 0.950 no .
C(9) H(7) 0.950 no .
C(9) H(8) 0.950 no .
C(9) H(9) 0.950 no .
C(10) H(10) 0.950 no .
C(10) H(11) 0.950 no .
C(10) H(12) 0.950 no .

loop_
_geom_contact_atom_site_label_1
_geom_contact_atom_site_label_2
_geom_contact_distance
_geom_contact_site_symmetry_2
Cu(1) Cu(1) 3.4359(3) 3_556
Cu(1) S(1) 3.5575(4) 3_556
Cu(1) O(5) 2.5054(12) 3_556
S(1) Cu(1) 3.5575(4) 3_556
S(1) O(1) 3.2893(12) 3_556
S(1) O(2) 3.5638(13) 4_445
S(1) C(1) 3.5684(18) 4_455
O(1) S(1) 3.2893(12) 3_556
O(1) O(5) 3.0505(18) 3_556
O(2) S(1) 3.5638(13) 4_545
O(2) O(5) 2.9364(19) 4_545
O(2) C(9) 3.462(2) 1_545
O(2) C(10) 3.191(2) 4_545
O(4) O(4) 3.584(2) 3_657
O(4) C(4) 3.482(2) 3_657
O(4) C(5) 3.595(2) 3_657
O(4) C(8) 3.484(3) 2_547
O(5) Cu(1) 2.5054(12) 3_556
O(5) O(1) 3.0505(18) 3_556
O(5) O(2) 2.9364(19) 4_445
O(5) O(5) 2.9598(17) 3_556
C(1) S(1) 3.5684(18) 4_555
C(1) C(9) 3.266(2) 1_545
C(2) C(9) 3.479(2) 1_545
C(2) C(10) 3.560(2) 4_555
C(4) O(4) 3.482(2) 3_657
C(4) C(8) 3.576(3) 2_547
C(4) C(8) 3.559(3) 3_657
C(5) O(4) 3.595(2) 3_657
C(5) C(8) 3.287(3) 2_547
C(7) C(10) 3.512(2) 4_555
C(8) O(4) 3.484(3) 2_557
C(8) C(4) 3.576(3) 2_557
C(8) C(4) 3.559(3) 3_657
C(8) C(5) 3.287(3) 2_557
C(9) O(2) 3.462(2) 1_565
C(9) C(1) 3.266(2) 1_565
C(9) C(2) 3.479(2) 1_565
C(10) O(2) 3.191(2) 4_445
C(10) C(2) 3.560(2) 4_455
C(10) C(7) 3.512(2) 4_455
S(1) H(8) 2.983 3_566
O(1) H(7) 3.535 1_545
O(1) H(8) 2.845 1_545
O(1) H(12) 3.356 3_556
O(2) H(8) 2.777 1_545
O(2) H(9) 3.430 1_545
O(2) H(11) 3.200 4_545
O(2) H(12) 2.611 4_545
O(3) H(1) 3.066 4_445
O(3) H(7) 3.248 1_545
O(3) H(12) 3.446 4_555
O(4) H(2) 3.332 3_657
O(4) H(3) 3.249 2_547
O(4) H(4) 2.841 2_547
O(4) H(6) 3.318 2_547
O(4) H(10) 3.123 2_547
O(4) H(11) 3.490 2_547
O(5) H(7) 3.528 3_566
O(5) H(8) 3.158 3_566
C(1) H(7) 3.220 1_545
C(1) H(8) 2.627 1_545
C(1) H(9) 3.487 1_545
C(1) H(12) 3.477 4_545
C(2) H(7) 3.106 1_545
C(2) H(8) 3.214 1_545
C(2) H(9) 3.568 1_545
C(2) H(10) 2.948 4_555
C(3) H(7) 3.283 4_555
C(3) H(10) 3.105 4_555
C(3) H(11) 3.241 4_545
C(3) H(12) 3.158 4_545
C(4) H(4) 3.472 2_547
C(4) H(4) 3.226 3_657
C(4) H(5) 3.527 2_547
C(4) H(5) 3.421 3_657
C(4) H(6) 3.160 2_547
C(4) H(10) 3.310 4_555
C(5) H(4) 2.830 2_547
C(5) H(5) 3.329 2_547
C(5) H(6) 3.177 2_547
C(5) H(10) 3.343 4_555
C(6) H(4) 3.103 2_547
C(6) H(5) 3.382 2_547
C(6) H(10) 3.162 4_555
C(7) H(1) 3.570 4_445
C(7) H(7) 3.101 1_545
C(7) H(10) 2.953 4_555
C(7) H(12) 3.347 4_555
C(8) H(2) 3.220 3_657
C(8) H(3) 3.548 2_547
C(8) H(4) 3.143 2_547
C(8) H(6) 3.515 2_557
C(8) H(7) 3.396 2_547
C(8) H(9) 3.498 2_547
C(8) H(10) 3.466 2_547
C(9) H(5) 2.957 2_557
C(9) H(12) 3.488 4_555
C(10) H(1) 2.937 4_445
C(10) H(5) 3.448 2_557
H(1) O(3) 3.066 4_545
H(1) C(7) 3.570 4_545
H(1) C(10) 2.937 4_545
H(1) H(3) 3.348 4_545
H(1) H(5) 3.563 3_657
H(1) H(7) 2.996 4_555
H(1) H(10) 3.578 4_545
H(1) H(11) 2.410 4_545
H(1) H(12) 2.617 4_545
H(2) O(4) 3.332 3_657
H(2) C(8) 3.220 3_657
H(2) H(2) 3.369 3_647
H(2) H(3) 3.497 4_545
H(2) H(4) 2.666 3_657
H(2) H(5) 3.257 3_657
H(2) H(6) 3.256 2_547
H(2) H(6) 3.102 4_545
H(3) O(4) 3.249 2_557
H(3) C(8) 3.548 2_557
H(3) H(1) 3.348 4_445
H(3) H(2) 3.497 4_445
H(3) H(4) 3.236 2_547
H(3) H(5) 3.497 2_557
H(3) H(6) 3.303 2_557
H(4) O(4) 2.841 2_557
H(4) C(4) 3.472 2_557
H(4) C(4) 3.226 3_657
H(4) C(5) 2.830 2_557
H(4) C(6) 3.103 2_557
H(4) C(8) 3.143 2_557
H(4) H(2) 2.666 3_657
H(4) H(3) 3.236 2_557
H(4) H(6) 2.581 2_557
H(5) C(4) 3.527 2_557
H(5) C(4) 3.421 3_657
H(5) C(5) 3.329 2_557
H(5) C(6) 3.382 2_557
H(5) C(9) 2.957 2_547
H(5) C(10) 3.448 2_547
H(5) H(1) 3.563 3_657
H(5) H(2) 3.257 3_657
H(5) H(3) 3.497 2_547
H(5) H(7) 2.450 2_547
H(5) H(9) 2.638 2_547
H(5) H(10) 2.891 2_547
H(5) H(11) 3.296 2_547
H(6) O(4) 3.318 2_557
H(6) C(4) 3.160 2_557
H(6) C(5) 3.177 2_557
H(6) C(8) 3.515 2_547
H(6) H(2) 3.256 2_557
H(6) H(2) 3.102 4_445
H(6) H(3) 3.303 2_547
H(6) H(4) 2.581 2_547
H(7) O(1) 3.535 1_565
H(7) O(3) 3.248 1_565
H(7) O(5) 3.528 3_566
H(7) C(1) 3.220 1_565
H(7) C(2) 3.106 1_565
H(7) C(3) 3.283 4_455
H(7) C(7) 3.101 1_565
H(7) C(8) 3.396 2_557
H(7) H(1) 2.996 4_455
H(7) H(5) 2.450 2_557
H(8) S(1) 2.983 3_566
H(8) O(1) 2.845 1_565
H(8) O(2) 2.777 1_565
H(8) O(5) 3.158 3_566
H(8) C(1) 2.627 1_565
H(8) C(2) 3.214 1_565
H(8) H(12) 3.367 4_555
H(9) O(2) 3.430 1_565
H(9) C(1) 3.487 1_565
H(9) C(2) 3.568 1_565
H(9) C(8) 3.498 2_557
H(9) H(5) 2.638 2_557
H(9) H(12) 2.780 4_555
H(10) O(4) 3.123 2_557
H(10) C(2) 2.948 4_455
H(10) C(3) 3.105 4_455
H(10) C(4) 3.310 4_455
H(10) C(5) 3.343 4_455
H(10) C(6) 3.162 4_455
H(10) C(7) 2.953 4_455
H(10) C(8) 3.466 2_557
H(10) H(1) 3.578 4_445
H(10) H(5) 2.891 2_557
H(11) O(2) 3.200 4_445
H(11) O(4) 3.490 2_557
H(11) C(3) 3.241 4_445
H(11) H(1) 2.410 4_445
H(11) H(5) 3.296 2_557
H(12) O(1) 3.356 3_556
H(12) O(2) 2.611 4_445
H(12) O(3) 3.446 4_455
H(12) C(1) 3.477 4_445
H(12) C(3) 3.158 4_445
H(12) C(7) 3.347 4_455
H(12) C(9) 3.488 4_455
H(12) H(1) 2.617 4_445
H(12) H(8) 3.367 4_455
H(12) H(9) 2.780 4_455

loop_
_geom_torsion_atom_site_label_1
_geom_torsion_atom_site_label_2
_geom_torsion_atom_site_label_3
_geom_torsion_atom_site_label_4
_geom_torsion
_geom_torsion_site_symmetry_1
_geom_torsion_site_symmetry_3
_geom_torsion_site_symmetry_4
O(1) Cu(1) O(2) C(1) -102.97(13) . 2_556 2_556
O(2) Cu(1) O(1) C(1) 162.17(14) 2_556 . .
O(1) Cu(1) O(3) C(7) 15.88(14) . . .
O(3) Cu(1) O(1) C(1) -5.51(15) . . .
O(1) Cu(1) O(5) S(1) 158.9(2) . . .
O(5) Cu(1) O(1) C(1) -124.5(2) . . .
O(2) Cu(1) O(3) C(7) -97.5(2) 2_556 . .
O(3) Cu(1) O(2) C(1) 10.9(3) . 2_556 2_556
O(2) Cu(1) O(5) S(1) -127.17(11) 2_556 . .
O(5) Cu(1) O(2) C(1) 89.58(13) . 2_556 2_556
O(3) Cu(1) O(5) S(1) 39.65(12) . . .
O(5) Cu(1) O(3) C(7) -175.53(14) . . .
C(9) S(1) O(5) Cu(1) 32.89(14) . . .
C(10) S(1) O(5) Cu(1) -72.34(13) . . .
Cu(1) O(1) C(1) O(2) 170.66(12) . . .
Cu(1) O(1) C(1) C(2) -7.8(2) . . .
Cu(1) O(2) C(1) O(1) 5.0(2) 2_546 . .
Cu(1) O(2) C(1) C(2) -176.44(12) 2_546 . .
Cu(1) O(3) C(7) C(2) -13.2(2) . . .
Cu(1) O(3) C(7) C(6) 168.24(13) . . .
C(8) O(4) C(5) C(4) 178.8(2) . . .
C(8) O(4) C(5) C(6) -2.5(3) . . .
O(1) C(1) C(2) C(3) -167.90(17) . . .
O(1) C(1) C(2) C(7) 15.1(2) . . .
O(2) C(1) C(2) C(3) 13.6(2) . . .
O(2) C(1) C(2) C(7) -163.36(17) . . .
C(1) C(2) C(3) C(4) -175.15(18) . . .
C(1) C(2) C(7) O(3) -4.0(2) . . .
C(1) C(2) C(7) C(6) 174.47(17) . . .
C(3) C(2) C(7) O(3) 179.04(17) . . .
C(3) C(2) C(7) C(6) -2.5(2) . . .
C(7) C(2) C(3) C(4) 1.9(2) . . .
C(2) C(3) C(4) C(5) 0.2(3) . . .
C(3) C(4) C(5) O(4) 176.81(18) . . .
C(3) C(4) C(5) C(6) -1.9(3) . . .
O(4) C(5) C(6) C(7) -177.25(19) . . .
C(4) C(5) C(6) C(7) 1.3(3) . . .
C(5) C(6) C(7) O(3) 179.50(18) . . .
C(5) C(6) C(7) C(2) 0.9(2) . . .
